data_4350645
loop_
_publ_author_name
'Huang, Xiao-feng'
'Ma, Jing-xin'
'Liu, Wei-sheng'

_publ_section_title
;
 Lanthanide metalloligand strategy toward d-f heterometallic metal-organic
 frameworks: magnetism and symmetric-dependent luminescent properties.
;
_journal_issue 12
_journal_name_full 'Inorganic chemistry'
_journal_page_first 5922
_journal_page_last 5930
_journal_paper_doi 10.1021/ic403080n
_journal_volume 53
_journal_year 2014
_chemical_formula_sum 'C24 H30 Co3 Dy2 O42'
_chemical_formula_weight 1492.27
_space_group_crystal_system cubic
_space_group_IT_number 228
_space_group_name_Hall '-F 4ud 2vw 3'
_space_group_name_H-M_alt 'F d -3 c :2'
_atom_sites_solution_hydrogens geom
_audit_creation_method SHELXL-2013
_cell_angle_alpha 90
_cell_angle_beta 90
_cell_angle_gamma 90
_cell_formula_units_Z 16
_cell_length_a 25.6617(5)
_cell_length_b 25.6617(5)
_cell_length_c 25.6617(5)
_cell_measurement_temperature 296(2)
_cell_volume 16898.8(6)
_computing_structure_refinement 'SHELXL-2013 (Sheldrick, 2013)'
_diffrn_ambient_temperature 296(2)
_diffrn_measured_fraction_theta_full 0.995
_diffrn_measured_fraction_theta_max 0.996
_diffrn_radiation_type MoK\a
_diffrn_radiation_wavelength 0.71073
_diffrn_reflns_av_R_equivalents 0.0396
_diffrn_reflns_av_unetI/netI 0.0102
_diffrn_reflns_Laue_measured_fraction_full 0.995
_diffrn_reflns_Laue_measured_fraction_max 0.996
_diffrn_reflns_limit_h_max 28
_diffrn_reflns_limit_h_min -31
_diffrn_reflns_limit_k_max 31
_diffrn_reflns_limit_k_min -29
_diffrn_reflns_limit_l_max 31
_diffrn_reflns_limit_l_min -31
_diffrn_reflns_number 20654
_diffrn_reflns_point_group_measured_fraction_full 0.995
_diffrn_reflns_point_group_measured_fraction_max 0.996
_diffrn_reflns_theta_full 25.242
_diffrn_reflns_theta_max 25.971
_diffrn_reflns_theta_min 2.245
_exptl_absorpt_coefficient_mu 4.780
_exptl_absorpt_correction_T_max 0.427
_exptl_absorpt_correction_T_min 0.351
_exptl_absorpt_correction_type multi-scan
_exptl_absorpt_process_details SADABS
_exptl_crystal_colour red
_exptl_crystal_density_diffrn 2.346
_exptl_crystal_description block
_exptl_crystal_F_000 11568
_exptl_crystal_size_max 0.230
_exptl_crystal_size_mid 0.200
_exptl_crystal_size_min 0.180
_refine_diff_density_max 1.745
_refine_diff_density_min -1.025
_refine_diff_density_rms 0.145
_refine_ls_extinction_method none
_refine_ls_goodness_of_fit_ref 1.003
_refine_ls_hydrogen_treatment constr
_refine_ls_matrix_type full
_refine_ls_number_parameters 58
_refine_ls_number_reflns 701
_refine_ls_number_restraints 0
_refine_ls_restrained_S_all 1.003
_refine_ls_R_factor_all 0.0524
_refine_ls_R_factor_gt 0.0398
_refine_ls_shift/su_max 0.000
_refine_ls_shift/su_mean 0.000
_refine_ls_structure_factor_coef Fsqd
_refine_ls_weighting_details 'w=1/[\s^2^(Fo^2^)+(0.0693P)^2^+435.3207P] where P=(Fo^2^+2Fc^2^)/3'
_refine_ls_weighting_scheme calc
_refine_ls_wR_factor_gt 0.1175
_refine_ls_wR_factor_ref 0.1368
_reflns_Friedel_coverage 0.000
_reflns_number_gt 504
_reflns_number_total 701
_reflns_threshold_expression 'I > 2\s(I)'
_cod_data_source_file ic403080n_si_002.cif
_cod_data_source_block 1b
_cod_original_cell_volume 16898.8(10)
_cod_original_sg_symbol_Hall '-F 4cvw 2vw 3'
_cod_original_sg_symbol_H-M 'F d -3 c'
_cod_database_code 4350645
_shelx_space_group_comment
;
The symmetry employed for this shelxl refinement is uniquely defined
by the following loop, which should always be used as a source of
symmetry information in preference to the above space-group names.
They are only intended as comments.
;
_shelx_estimated_absorpt_t_min 0.406
_shelx_estimated_absorpt_t_max 0.480
_shelxl_version_number 2013-4

loop_
_space_group_symop_operation_xyz
'x, y, z'
'-x+1/4, -y+3/4, z+1/2'
'-x+3/4, y+1/2, -z+1/4'
'x+1/2, -y+1/4, -z+3/4'
'z, x, y'
'z+1/2, -x+1/4, -y+3/4'
'-z+1/4, -x+3/4, y+1/2'
'-z+3/4, x+1/2, -y+1/4'
'y, z, x'
'-y+3/4, z+1/2, -x+1/4'
'y+1/2, -z+1/4, -x+3/4'
'-y+1/4, -z+3/4, x+1/2'
'y+3/4, x+1/4, -z'
'-y+1/2, -x+1/2, -z+1/2'
'y+1/4, -x, z+3/4'
'-y, x+3/4, z+1/4'
'x+3/4, z+1/4, -y'
'-x, z+3/4, y+1/4'
'-x+1/2, -z+1/2, -y+1/2'
'x+1/4, -z, y+3/4'
'z+3/4, y+1/4, -x'
'z+1/4, -y, x+3/4'
'-z, y+3/4, x+1/4'
'-z+1/2, -y+1/2, -x+1/2'
'x, y+1/2, z+1/2'
'-x+1/4, -y+5/4, z+1'
'-x+3/4, y+1, -z+3/4'
'x+1/2, -y+3/4, -z+5/4'
'z, x+1/2, y+1/2'
'z+1/2, -x+3/4, -y+5/4'
'-z+1/4, -x+5/4, y+1'
'-z+3/4, x+1, -y+3/4'
'y, z+1/2, x+1/2'
'-y+3/4, z+1, -x+3/4'
'y+1/2, -z+3/4, -x+5/4'
'-y+1/4, -z+5/4, x+1'
'y+3/4, x+3/4, -z+1/2'
'-y+1/2, -x+1, -z+1'
'y+1/4, -x+1/2, z+5/4'
'-y, x+5/4, z+3/4'
'x+3/4, z+3/4, -y+1/2'
'-x, z+5/4, y+3/4'
'-x+1/2, -z+1, -y+1'
'x+1/4, -z+1/2, y+5/4'
'z+3/4, y+3/4, -x+1/2'
'z+1/4, -y+1/2, x+5/4'
'-z, y+5/4, x+3/4'
'-z+1/2, -y+1, -x+1'
'x+1/2, y, z+1/2'
'-x+3/4, -y+3/4, z+1'
'-x+5/4, y+1/2, -z+3/4'
'x+1, -y+1/4, -z+5/4'
'z+1/2, x, y+1/2'
'z+1, -x+1/4, -y+5/4'
'-z+3/4, -x+3/4, y+1'
'-z+5/4, x+1/2, -y+3/4'
'y+1/2, z, x+1/2'
'-y+5/4, z+1/2, -x+3/4'
'y+1, -z+1/4, -x+5/4'
'-y+3/4, -z+3/4, x+1'
'y+5/4, x+1/4, -z+1/2'
'-y+1, -x+1/2, -z+1'
'y+3/4, -x, z+5/4'
'-y+1/2, x+3/4, z+3/4'
'x+5/4, z+1/4, -y+1/2'
'-x+1/2, z+3/4, y+3/4'
'-x+1, -z+1/2, -y+1'
'x+3/4, -z, y+5/4'
'z+5/4, y+1/4, -x+1/2'
'z+3/4, -y, x+5/4'
'-z+1/2, y+3/4, x+3/4'
'-z+1, -y+1/2, -x+1'
'x+1/2, y+1/2, z'
'-x+3/4, -y+5/4, z+1/2'
'-x+5/4, y+1, -z+1/4'
'x+1, -y+3/4, -z+3/4'
'z+1/2, x+1/2, y'
'z+1, -x+3/4, -y+3/4'
'-z+3/4, -x+5/4, y+1/2'
'-z+5/4, x+1, -y+1/4'
'y+1/2, z+1/2, x'
'-y+5/4, z+1, -x+1/4'
'y+1, -z+3/4, -x+3/4'
'-y+3/4, -z+5/4, x+1/2'
'y+5/4, x+3/4, -z'
'-y+1, -x+1, -z+1/2'
'y+3/4, -x+1/2, z+3/4'
'-y+1/2, x+5/4, z+1/4'
'x+5/4, z+3/4, -y'
'-x+1/2, z+5/4, y+1/4'
'-x+1, -z+1, -y+1/2'
'x+3/4, -z+1/2, y+3/4'
'z+5/4, y+3/4, -x'
'z+3/4, -y+1/2, x+3/4'
'-z+1/2, y+5/4, x+1/4'
'-z+1, -y+1, -x+1/2'
'-x, -y, -z'
'x-1/4, y-3/4, -z-1/2'
'x-3/4, -y-1/2, z-1/4'
'-x-1/2, y-1/4, z-3/4'
'-z, -x, -y'
'-z-1/2, x-1/4, y-3/4'
'z-1/4, x-3/4, -y-1/2'
'z-3/4, -x-1/2, y-1/4'
'-y, -z, -x'
'y-3/4, -z-1/2, x-1/4'
'-y-1/2, z-1/4, x-3/4'
'y-1/4, z-3/4, -x-1/2'
'-y-3/4, -x-1/4, z'
'y-1/2, x-1/2, z-1/2'
'-y-1/4, x, -z-3/4'
'y, -x-3/4, -z-1/4'
'-x-3/4, -z-1/4, y'
'x, -z-3/4, -y-1/4'
'x-1/2, z-1/2, y-1/2'
'-x-1/4, z, -y-3/4'
'-z-3/4, -y-1/4, x'
'-z-1/4, y, -x-3/4'
'z, -y-3/4, -x-1/4'
'z-1/2, y-1/2, x-1/2'
'-x, -y+1/2, -z+1/2'
'x-1/4, y-1/4, -z'
'x-3/4, -y, z+1/4'
'-x-1/2, y+1/4, z-1/4'
'-z, -x+1/2, -y+1/2'
'-z-1/2, x+1/4, y-1/4'
'z-1/4, x-1/4, -y'
'z-3/4, -x, y+1/4'
'-y, -z+1/2, -x+1/2'
'y-3/4, -z, x+1/4'
'-y-1/2, z+1/4, x-1/4'
'y-1/4, z-1/4, -x'
'-y-3/4, -x+1/4, z+1/2'
'y-1/2, x, z'
'-y-1/4, x+1/2, -z-1/4'
'y, -x-1/4, -z+1/4'
'-x-3/4, -z+1/4, y+1/2'
'x, -z-1/4, -y+1/4'
'x-1/2, z, y'
'-x-1/4, z+1/2, -y-1/4'
'-z-3/4, -y+1/4, x+1/2'
'-z-1/4, y+1/2, -x-1/4'
'z, -y-1/4, -x+1/4'
'z-1/2, y, x'
'-x+1/2, -y, -z+1/2'
'x+1/4, y-3/4, -z'
'x-1/4, -y-1/2, z+1/4'
'-x, y-1/4, z-1/4'
'-z+1/2, -x, -y+1/2'
'-z, x-1/4, y-1/4'
'z+1/4, x-3/4, -y'
'z-1/4, -x-1/2, y+1/4'
'-y+1/2, -z, -x+1/2'
'y-1/4, -z-1/2, x+1/4'
'-y, z-1/4, x-1/4'
'y+1/4, z-3/4, -x'
'-y-1/4, -x-1/4, z+1/2'
'y, x-1/2, z'
'-y+1/4, x, -z-1/4'
'y+1/2, -x-3/4, -z+1/4'
'-x-1/4, -z-1/4, y+1/2'
'x+1/2, -z-3/4, -y+1/4'
'x, z-1/2, y'
'-x+1/4, z, -y-1/4'
'-z-1/4, -y-1/4, x+1/2'
'-z+1/4, y, -x-1/4'
'z+1/2, -y-3/4, -x+1/4'
'z, y-1/2, x'
'-x+1/2, -y+1/2, -z'
'x+1/4, y-1/4, -z-1/2'
'x-1/4, -y, z-1/4'
'-x, y+1/4, z-3/4'
'-z+1/2, -x+1/2, -y'
'-z, x+1/4, y-3/4'
'z+1/4, x-1/4, -y-1/2'
'z-1/4, -x, y-1/4'
'-y+1/2, -z+1/2, -x'
'y-1/4, -z, x-1/4'
'-y, z+1/4, x-3/4'
'y+1/4, z-1/4, -x-1/2'
'-y-1/4, -x+1/4, z'
'y, x, z-1/2'
'-y+1/4, x+1/2, -z-3/4'
'y+1/2, -x-1/4, -z-1/4'
'-x-1/4, -z+1/4, y'
'x+1/2, -z-1/4, -y-1/4'
'x, z, y-1/2'
'-x+1/4, z+1/2, -y-3/4'
'-z-1/4, -y+1/4, x'
'-z+1/4, y+1/2, -x-3/4'
'z+1/2, -y-1/4, -x-1/4'
'z, y, x-1/2'

loop_
_atom_site_label
_atom_site_type_symbol
_atom_site_fract_x
_atom_site_fract_y
_atom_site_fract_z
_atom_site_U_iso_or_equiv
_atom_site_adp_type
_atom_site_occupancy
_atom_site_site_symmetry_order
_atom_site_calc_flag
_atom_site_refinement_flags_posn
_atom_site_refinement_flags_adp
_atom_site_refinement_flags_occupancy
Dy1 Dy 0.5000 0.2500 0.5000 0.0273(3) Uani 1 6 d S T P
Co1 Co 0.5000 0.2500 0.2500 0.0241(6) Uani 1 6 d S T P
Co2 Co 0.6250 0.1250 0.1250 0.0505(9) Uani 1 12 d S T P
C3 C 0.4974(2) 0.2415(3) 0.3723(3) 0.0372(19) Uani 1 1 d . . .
O3 O 0.47850(17) 0.23681(17) 0.32789(18) 0.0411(10) Uani 1 1 d . . .
O2 O 0.46972(17) 0.24153(17) 0.41313(16) 0.0444(11) Uani 1 1 d . . .
C4 C 0.5556(2) 0.2474(3) 0.3793(2) 0.0466(17) Uani 1 1 d . . .
H4A H 0.5734 0.2179 0.3638 0.056 Uiso 1 1 calc R U .
H4B H 0.5674 0.2789 0.3621 0.056 Uiso 1 1 calc R U .
O4 O 0.6250 0.2063(3) 0.1250 0.064(2) Uani 1 2 d S T P
H4 H 0.6022 0.2169 0.1447 0.097 Uiso 0.5 1 calc R U P
O1 O 0.56707(15) 0.2500 0.43293(15) 0.0387(14) Uani 1 2 d S T P
O1W O 0.6250 0.3277(11) 0.1250 0.226(10) Uani 1 2 d S T P

loop_
_atom_site_aniso_label
_atom_site_aniso_U_11
_atom_site_aniso_U_22
_atom_site_aniso_U_33
_atom_site_aniso_U_23
_atom_site_aniso_U_13
_atom_site_aniso_U_12
Dy1 0.0273(3) 0.0273(3) 0.0273(3) -0.00914(13) 0.00914(13) -0.00914(13)
Co1 0.0241(6) 0.0241(6) 0.0241(6) 0.0029(3) -0.0029(3) -0.0029(3)
Co2 0.0505(9) 0.0505(9) 0.0505(9) 0.000 0.000 0.000
C3 0.045(4) 0.027(3) 0.039(5) -0.010(2) 0.006(2) -0.004(2)
O3 0.044(3) 0.043(2) 0.036(3) -0.0056(19) 0.003(2) -0.001(2)
O2 0.039(2) 0.058(3) 0.036(3) -0.012(2) 0.0087(19) -0.011(2)
C4 0.038(4) 0.065(4) 0.037(4) -0.009(3) 0.011(3) -0.011(3)
O4 0.050(4) 0.055(4) 0.088(6) 0.000 0.000(4) 0.000
O1 0.0314(19) 0.053(4) 0.0314(19) -0.0106(18) 0.006(2) -0.0106(18)
O1W 0.154(16) 0.31(3) 0.22(2) 0.000 0.027(14) 0.000

loop_
_atom_type_symbol
_atom_type_description
_atom_type_scat_dispersion_real
_atom_type_scat_dispersion_imag
_atom_type_scat_source
C C 0.0033 0.0016 'International Tables Vol C Tables 4.2.6.8 and 6.1.1.4'
H H 0.0000 0.0000 'International Tables Vol C Tables 4.2.6.8 and 6.1.1.4'
O O 0.0106 0.0060 'International Tables Vol C Tables 4.2.6.8 and 6.1.1.4'
Co Co 0.3494 0.9721 'International Tables Vol C Tables 4.2.6.8 and 6.1.1.4'
Dy Dy -0.1892 4.4098 'International Tables Vol C Tables 4.2.6.8 and 6.1.1.4'

loop_
_geom_angle_atom_site_label_1
_geom_angle_atom_site_label_2
_geom_angle_atom_site_label_3
_geom_angle
_geom_angle_site_symmetry_1
_geom_angle_site_symmetry_3
O2 Dy1 O2 78.94(17) 72 18_645
O2 Dy1 O2 86.3(2) 72 60_554
O2 Dy1 O2 145.5(2) 18_645 60_554
O2 Dy1 O2 145.5(2) 72 78_455
O2 Dy1 O2 128.7(2) 18_645 78_455
O2 Dy1 O2 78.94(17) 60_554 78_455
O2 Dy1 O2 78.94(17) 72 85_446
O2 Dy1 O2 78.94(17) 18_645 85_446
O2 Dy1 O2 128.7(2) 60_554 85_446
O2 Dy1 O2 86.3(2) 78_455 85_446
O2 Dy1 O2 128.7(2) 72 .
O2 Dy1 O2 86.3(2) 18_645 .
O2 Dy1 O2 78.94(17) 60_554 .
O2 Dy1 O2 78.94(17) 78_455 .
O2 Dy1 O2 145.5(2) 85_446 .
O2 Dy1 O1 64.33(10) 72 .
O2 Dy1 O1 72.75(10) 18_645 .
O2 Dy1 O1 72.75(10) 60_554 .
O2 Dy1 O1 136.87(11) 78_455 .
O2 Dy1 O1 136.87(11) 85_446 .
O2 Dy1 O1 64.33(10) . .
O2 Dy1 O1 72.75(10) 72 60_554
O2 Dy1 O1 136.87(11) 18_645 60_554
O2 Dy1 O1 64.33(10) 60_554 60_554
O2 Dy1 O1 72.75(10) 78_455 60_554
O2 Dy1 O1 64.33(10) 85_446 60_554
O2 Dy1 O1 136.87(11) . 60_554
O1 Dy1 O1 120.0 . 60_554
O2 Dy1 O1 136.87(11) 72 78_455
O2 Dy1 O1 64.33(10) 18_645 78_455
O2 Dy1 O1 136.87(11) 60_554 78_455
O2 Dy1 O1 64.33(10) 78_455 78_455
O2 Dy1 O1 72.75(10) 85_446 78_455
O2 Dy1 O1 72.75(10) . 78_455
O1 Dy1 O1 120.0 . 78_455
O1 Dy1 O1 120.0 60_554 78_455
O3 Co1 O3 93.11(16) . 106_665
O3 Co1 O3 86.89(16) . 34_545
O3 Co1 O3 180.0(2) 106_665 34_545
O3 Co1 O3 86.89(16) . 55_554
O3 Co1 O3 93.11(16) 106_665 55_554
O3 Co1 O3 86.89(16) 34_545 55_554
O3 Co1 O3 93.11(16) . 175_556
O3 Co1 O3 86.89(16) 106_665 175_556
O3 Co1 O3 93.11(16) 34_545 175_556
O3 Co1 O3 180.0(2) 55_554 175_556
O3 Co1 O3 180.0 . 121_655
O3 Co1 O3 86.89(16) 106_665 121_655
O3 Co1 O3 93.11(16) 34_545 121_655
O3 Co1 O3 93.11(16) 55_554 121_655
O3 Co1 O3 86.89(16) 175_556 121_655
O4 Co2 O4 90.0 . 34_545
O4 Co2 O4 180.0 . 26_644
O4 Co2 O4 90.000(1) 34_545 26_644
O4 Co2 O4 90.0 . 77_545
O4 Co2 O4 90.0 34_545 77_545
O4 Co2 O4 90.0 26_644 77_545
O4 Co2 O4 90.0 . 30_554
O4 Co2 O4 90.0 34_545 30_554
O4 Co2 O4 90.0 26_644 30_554
O4 Co2 O4 180.0 77_545 30_554
O4 Co2 O4 90.0 . 57_554
O4 Co2 O4 180.0 34_545 57_554
O4 Co2 O4 90.0 26_644 57_554
O4 Co2 O4 90.0 77_545 57_554
O4 Co2 O4 90.0 30_554 57_554
O3 C3 O2 122.6(6) . .
O3 C3 C4 120.3(6) . .
O2 C3 C4 117.1(6) . .
C3 O3 Co1 138.8(4) . .
C3 O2 Dy1 126.4(4) . .
O1 C4 C3 109.2(5) . .
O1 C4 H4A 109.8 . .
C3 C4 H4A 109.8 . .
O1 C4 H4B 109.8 . .
C3 C4 H4B 109.8 . .
H4A C4 H4B 108.3 . .
Co2 O4 H4 109.5 . .
C4 O1 C4 114.3(6) 72 .
C4 O1 Dy1 122.8(3) 72 .
C4 O1 Dy1 122.8(3) . .

loop_
_geom_bond_atom_site_label_1
_geom_bond_atom_site_label_2
_geom_bond_distance
_geom_bond_site_symmetry_2
Dy1 O2 2.371(4) 72
Dy1 O2 2.371(4) 18_645
Dy1 O2 2.371(4) 60_554
Dy1 O2 2.371(4) 78_455
Dy1 O2 2.371(4) 85_446
Dy1 O2 2.371(4) .
Dy1 O1 2.434(6) .
Dy1 O1 2.434(6) 60_554
Dy1 O1 2.434(6) 78_455
Co1 O3 2.101(5) .
Co1 O3 2.101(5) 106_665
Co1 O3 2.101(5) 34_545
Co1 O3 2.101(5) 55_554
Co1 O3 2.101(5) 175_556
Co1 O3 2.101(5) 121_655
Co2 O4 2.086(8) .
Co2 O4 2.086(8) 34_545
Co2 O4 2.086(8) 26_644
Co2 O4 2.086(8) 77_545
Co2 O4 2.086(8) 30_554
Co2 O4 2.086(8) 57_554
C3 O3 1.245(8) .
C3 O2 1.267(8) .
C3 C4 1.510(9) .
C4 O1 1.409(7) .
C4 H4A 0.9700 .
C4 H4B 0.9700 .
O4 H4 0.8200 .
O1 C4 1.409(7) 72

loop_
_geom_torsion_atom_site_label_1
_geom_torsion_atom_site_label_2
_geom_torsion_atom_site_label_3
_geom_torsion_atom_site_label_4
_geom_torsion
_geom_torsion_site_symmetry_4
O2 C3 O3 Co1 162.6(4) .
C4 C3 O3 Co1 -17.6(10) .
O3 C3 O2 Dy1 179.9(4) .
C4 C3 O2 Dy1 0.1(9) .
O3 C3 C4 O1 -177.7(5) .
O2 C3 C4 O1 2.1(9) .
C3 C4 O1 C4 176.6(7) 72
C3 C4 O1 Dy1 -3.4(7) .
